data_7030255
loop_
_publ_author_name
'Grasset, Fabien'
'Cazaux, Jean-Beno\^it'
'Magna, Lionel'
'Braunstein, Pierre'
'Oliver-Bourbigou, H\'el\`ene'

_publ_section_title
;
 New bis(aryloxy)-Ti(IV) complexes and their use for the selective
 dimerization of ethylene to 1-butene.
;
_journal_issue 34
_journal_name_full 'Dalton transactions (Cambridge, England : 2003)'
_journal_page_first 10396
_journal_page_last 10404
_journal_paper_doi 10.1039/c2dt30991b
_journal_volume 41
_journal_year 2012
_chemical_formula_moiety 'C58 H74 O4 P2 Ti'
_chemical_formula_sum 'C58 H74 O4 P2 Ti'
_chemical_formula_weight 944.32
_space_group_IT_number 14
_symmetry_cell_setting monoclinic
_symmetry_Int_Tables_number 14
_symmetry_space_group_name_Hall '-P 2ybc'
_symmetry_space_group_name_H-M 'P 1 21/c 1'
_atom_sites_solution_hydrogens geom
_atom_sites_solution_primary direct
_atom_sites_solution_secondary difmap
_audit_creation_method SHELXL-97
_cell_angle_alpha 90.00
_cell_angle_beta 111.386(2)
_cell_angle_gamma 90.00
_cell_formula_units_Z 4
_cell_length_a 23.0760(8)
_cell_length_b 13.0154(6)
_cell_length_c 19.6086(9)
_cell_measurement_reflns_used 24450
_cell_measurement_temperature 173(2)
_cell_measurement_theta_max 27.485
_cell_measurement_theta_min 0.998
_cell_volume 5483.8(4)
_computing_cell_refinement 'HKL Scalepack (Otwinowski & Minor 1997)'
_computing_data_collection 'Collect (Bruker AXS BV, 1997-2004)'
_computing_data_reduction 'HKL Denzo and Scalepack (Otwinowski & Minor 1997)'
_computing_molecular_graphics ORTEP
_computing_publication_material PLATON
_computing_structure_refinement 'SHELXL-97 (Sheldrick, 1997)'
_computing_structure_solution 'SHELXS-97 (Sheldrick, 1997)'
_diffrn_ambient_temperature 173(2)
_diffrn_detector_area_resol_mean 9
_diffrn_measured_fraction_theta_full 0.998
_diffrn_measured_fraction_theta_max 0.998
_diffrn_measurement_device '95mm CCD camera on \k-goniostat'
_diffrn_measurement_device_type KappaCCD
_diffrn_radiation_monochromator graphite
_diffrn_radiation_probe x-ray
_diffrn_radiation_type MoK\a
_diffrn_radiation_wavelength 0.71073
_diffrn_reflns_av_R_equivalents 0.1881
_diffrn_reflns_av_sigmaI/netI 0.2463
_diffrn_reflns_limit_h_max 29
_diffrn_reflns_limit_h_min -29
_diffrn_reflns_limit_k_max 15
_diffrn_reflns_limit_k_min -16
_diffrn_reflns_limit_l_max 24
_diffrn_reflns_limit_l_min -25
_diffrn_reflns_number 38952
_diffrn_reflns_theta_full 27.47
_diffrn_reflns_theta_max 27.47
_diffrn_reflns_theta_min 2.08
_diffrn_source 'fine-focus sealed tube'
_exptl_absorpt_coefficient_mu 0.257
_exptl_absorpt_correction_type none
_exptl_crystal_colour yellow
_exptl_crystal_density_diffrn 1.144
_exptl_crystal_density_method 'not measured'
_exptl_crystal_description prism
_exptl_crystal_F_000 2024
_exptl_crystal_size_max 0.23
_exptl_crystal_size_mid 0.20
_exptl_crystal_size_min 0.20
_refine_diff_density_max 0.435
_refine_diff_density_min -0.552
_refine_diff_density_rms 0.083
_refine_ls_extinction_method none
_refine_ls_goodness_of_fit_ref 1.078
_refine_ls_hydrogen_treatment constr
_refine_ls_matrix_type full
_refine_ls_number_parameters 602
_refine_ls_number_reflns 12524
_refine_ls_number_restraints 0
_refine_ls_restrained_S_all 1.078
_refine_ls_R_factor_all 0.2354
_refine_ls_R_factor_gt 0.1222
_refine_ls_shift/su_max 0.028
_refine_ls_shift/su_mean 0.001
_refine_ls_structure_factor_coef Fsqd
_refine_ls_weighting_details 'calc w=1/[\s^2^(Fo^2^)+(0.0715P)^2^+5.9272P] where P=(Fo^2^+2Fc^2^)/3'
_refine_ls_weighting_scheme calc
_refine_ls_wR_factor_gt 0.1933
_refine_ls_wR_factor_ref 0.2297
_reflns_number_gt 6404
_reflns_number_total 12524
_reflns_threshold_expression >2sigma(I)
_cod_data_source_file c2dt30991b.txt
_cod_data_source_block Braun11
_cod_original_sg_symbol_H-M 'P 21/c'
_cod_database_code 7030255

loop_
_symmetry_equiv_pos_as_xyz
'x, y, z'
'-x, y+1/2, -z+1/2'
'-x, -y, -z'
'x, -y-1/2, z-1/2'

loop_
_atom_site_label
_atom_site_type_symbol
_atom_site_fract_x
_atom_site_fract_y
_atom_site_fract_z
_atom_site_U_iso_or_equiv
_atom_site_adp_type
_atom_site_occupancy
_atom_site_symmetry_multiplicity
_atom_site_calc_flag
_atom_site_refinement_flags
Ti1 Ti 0.33605(4) -0.01540(7) 0.26820(5) 0.0229(2) Uani 1 1 d .
O1 O 0.26239(14) -0.0915(3) 0.20250(17) 0.0269(8) Uani 1 1 d .
O2 O 0.30868(14) -0.0311(3) 0.34660(17) 0.0259(8) Uani 1 1 d .
O3 O 0.38835(15) 0.0916(3) 0.30041(19) 0.0342(9) Uani 1 1 d .
O4 O 0.39016(15) -0.1174(3) 0.28089(19) 0.0349(9) Uani 1 1 d .
P1 P 0.32441(6) 0.03337(11) 0.13544(7) 0.0245(3) Uani 1 1 d .
P2 P 0.24337(6) 0.13826(11) 0.25672(7) 0.0242(3) Uani 1 1 d .
C1 C 0.2522(2) -0.0298(4) 0.0848(2) 0.0223(11) Uani 1 1 d .
C2 C 0.2295(2) -0.0880(4) 0.1304(3) 0.0230(11) Uani 1 1 d .
C3 C 0.1723(2) -0.1411(4) 0.0983(3) 0.0274(12) Uani 1 1 d .
C4 C 0.1394(2) -0.1250(4) 0.0246(3) 0.0284(12) Uani 1 1 d .
H11 H 0.1007 -0.1564 0.0038 0.034 Uiso 1 1 calc R
C5 C 0.1602(2) -0.0647(4) -0.0210(3) 0.0266(12) Uani 1 1 d .
C6 C 0.2172(2) -0.0188(4) 0.0096(3) 0.0288(12) Uani 1 1 d .
H1 H 0.2330 0.0200 -0.0196 0.035 Uiso 1 1 calc R
C7 C 0.1177(2) -0.0500(5) -0.1025(3) 0.0387(15) Uani 1 1 d .
C8 C 0.0959(3) -0.1549(5) -0.1386(3) 0.0457(16) Uani 1 1 d .
H2 H 0.0732 -0.1455 -0.1901 0.059 Uiso 1 1 calc R
H3 H 0.0694 -0.1867 -0.1167 0.059 Uiso 1 1 calc R
H4 H 0.1314 -0.1979 -0.1316 0.059 Uiso 1 1 calc R
C9 C 0.0606(3) 0.0134(5) -0.1058(3) 0.0524(17) Uani 1 1 d .
H5 H 0.0739 0.0794 -0.0837 0.068 Uiso 1 1 calc R
H6 H 0.0386 -0.0219 -0.0797 0.068 Uiso 1 1 calc R
H7 H 0.0337 0.0224 -0.1559 0.068 Uiso 1 1 calc R
C10 C 0.1514(3) 0.0056(6) -0.1460(3) 0.059(2) Uani 1 1 d .
H8 H 0.1241 0.0111 -0.1963 0.077 Uiso 1 1 calc R
H9 H 0.1878 -0.0326 -0.1429 0.077 Uiso 1 1 calc R
H10 H 0.1633 0.0730 -0.1260 0.077 Uiso 1 1 calc R
C11 C 0.1477(2) -0.2096(4) 0.1461(3) 0.0299(13) Uani 1 1 d .
C12 C 0.0860(2) -0.2621(5) 0.0995(3) 0.0473(17) Uani 1 1 d .
H12 H 0.0916 -0.2991 0.0600 0.062 Uiso 1 1 calc R
H13 H 0.0543 -0.2109 0.0800 0.062 Uiso 1 1 calc R
H14 H 0.0738 -0.3090 0.1296 0.062 Uiso 1 1 calc R
C13 C 0.1945(3) -0.2949(5) 0.1822(3) 0.0459(16) Uani 1 1 d .
H15 H 0.2011 -0.3360 0.1450 0.060 Uiso 1 1 calc R
H16 H 0.1785 -0.3373 0.2114 0.060 Uiso 1 1 calc R
H17 H 0.2332 -0.2648 0.2128 0.060 Uiso 1 1 calc R
C14 C 0.1348(3) -0.1460(5) 0.2052(3) 0.0453(16) Uani 1 1 d .
H18 H 0.1175 -0.1896 0.2323 0.059 Uiso 1 1 calc R
H19 H 0.1059 -0.0920 0.1823 0.059 Uiso 1 1 calc R
H20 H 0.1730 -0.1166 0.2378 0.059 Uiso 1 1 calc R
C15 C 0.3872(2) -0.0193(4) 0.1100(3) 0.0267(12) Uani 1 1 d .
C16 C 0.4474(2) -0.0172(5) 0.1627(3) 0.0416(15) Uani 1 1 d .
H25 H 0.4539 0.0077 0.2094 0.050 Uiso 1 1 calc R
C17 C 0.4973(3) -0.0519(5) 0.1460(3) 0.0471(17) Uani 1 1 d .
H24 H 0.5373 -0.0498 0.1813 0.056 Uiso 1 1 calc R
C18 C 0.4880(3) -0.0894(5) 0.0772(3) 0.0440(16) Uani 1 1 d .
H23 H 0.5216 -0.1111 0.0654 0.053 Uiso 1 1 calc R
C19 C 0.4286(3) -0.0944(4) 0.0262(3) 0.0411(15) Uani 1 1 d .
H22 H 0.4222 -0.1218 -0.0198 0.049 Uiso 1 1 calc R
C20 C 0.3784(2) -0.0598(4) 0.0416(3) 0.0307(13) Uani 1 1 d .
H21 H 0.3386 -0.0637 0.0061 0.037 Uiso 1 1 calc R
C21 C 0.3185(2) 0.1665(4) 0.1039(3) 0.0264(12) Uani 1 1 d .
C22 C 0.2618(2) 0.2154(5) 0.0715(3) 0.0339(13) Uani 1 1 d .
H30 H 0.2253 0.1785 0.0628 0.041 Uiso 1 1 calc R
C23 C 0.2584(3) 0.3171(5) 0.0520(3) 0.0455(16) Uani 1 1 d .
H29 H 0.2198 0.3481 0.0290 0.055 Uiso 1 1 calc R
C24 C 0.3116(3) 0.3725(5) 0.0663(4) 0.0597(19) Uani 1 1 d .
H28 H 0.3094 0.4415 0.0533 0.072 Uiso 1 1 calc R
C25 C 0.3687(3) 0.3265(6) 0.1000(4) 0.073(2) Uani 1 1 d .
H27 H 0.4049 0.3648 0.1106 0.088 Uiso 1 1 calc R
C26 C 0.3723(3) 0.2230(5) 0.1181(4) 0.0523(18) Uani 1 1 d .
H26 H 0.4109 0.1917 0.1399 0.063 Uiso 1 1 calc R
C27 C 0.2202(2) 0.0731(4) 0.3255(3) 0.0240(12) Uani 1 1 d .
C28 C 0.2584(2) -0.0075(4) 0.3624(3) 0.0241(12) Uani 1 1 d .
C29 C 0.2437(2) -0.0655(4) 0.4153(2) 0.0247(12) Uani 1 1 d .
C30 C 0.1891(2) -0.0380(4) 0.4257(3) 0.0271(12) Uani 1 1 d .
H41 H 0.1786 -0.0749 0.4602 0.033 Uiso 1 1 calc R
C31 C 0.1493(2) 0.0400(4) 0.3885(3) 0.0287(12) Uani 1 1 d .
C32 C 0.1661(2) 0.0966(4) 0.3380(3) 0.0289(12) Uani 1 1 d .
H31 H 0.1409 0.1504 0.3126 0.035 Uiso 1 1 calc R
C33 C 0.0876(2) 0.0632(5) 0.3979(3) 0.0390(15) Uani 1 1 d .
C34 C 0.0822(3) 0.1780(5) 0.4112(4) 0.059(2) Uani 1 1 d .
H32 H 0.1155 0.1983 0.4552 0.077 Uiso 1 1 calc R
H33 H 0.0430 0.1915 0.4161 0.077 Uiso 1 1 calc R
H34 H 0.0847 0.2163 0.3705 0.077 Uiso 1 1 calc R
C35 C 0.0795(3) 0.0042(6) 0.4605(4) 0.072(2) Uani 1 1 d .
H35 H 0.0794 -0.0682 0.4511 0.094 Uiso 1 1 calc R
H36 H 0.0407 0.0231 0.4648 0.094 Uiso 1 1 calc R
H37 H 0.1132 0.0202 0.5053 0.094 Uiso 1 1 calc R
C36 C 0.0349(2) 0.0324(6) 0.3274(3) 0.0587(19) Uani 1 1 d .
H38 H 0.0391 0.0687 0.2869 0.076 Uiso 1 1 calc R
H39 H -0.0044 0.0492 0.3311 0.076 Uiso 1 1 calc R
H40 H 0.0368 -0.0402 0.3199 0.076 Uiso 1 1 calc R
C37 C 0.2841(2) -0.1569(4) 0.4535(3) 0.0297(12) Uani 1 1 d .
C38 C 0.2631(3) -0.2021(4) 0.5137(3) 0.0413(15) Uani 1 1 d .
H42 H 0.2674 -0.1509 0.5505 0.054 Uiso 1 1 calc R
H43 H 0.2885 -0.2605 0.5357 0.054 Uiso 1 1 calc R
H44 H 0.2204 -0.2231 0.4924 0.054 Uiso 1 1 calc R
C39 C 0.3533(2) -0.1284(4) 0.4916(3) 0.0374(14) Uani 1 1 d .
H45 H 0.3689 -0.1014 0.4561 0.049 Uiso 1 1 calc R
H46 H 0.3766 -0.1885 0.5139 0.049 Uiso 1 1 calc R
H47 H 0.3575 -0.0774 0.5285 0.049 Uiso 1 1 calc R
C40 C 0.2776(3) -0.2402(4) 0.3963(3) 0.0398(14) Uani 1 1 d .
H48 H 0.2348 -0.2612 0.3749 0.052 Uiso 1 1 calc R
H49 H 0.3029 -0.2982 0.4193 0.052 Uiso 1 1 calc R
H50 H 0.2909 -0.2135 0.3588 0.052 Uiso 1 1 calc R
C41 C 0.2813(2) 0.2558(4) 0.3022(3) 0.0252(12) Uani 1 1 d .
C42 C 0.2958(2) 0.2765(4) 0.3757(3) 0.0357(14) Uani 1 1 d .
H55 H 0.2858 0.2289 0.4051 0.043 Uiso 1 1 calc R
C43 C 0.3248(3) 0.3667(5) 0.4059(3) 0.0468(16) Uani 1 1 d .
H54 H 0.3346 0.3791 0.4555 0.056 Uiso 1 1 calc R
C44 C 0.3395(3) 0.4383(5) 0.3638(3) 0.0451(16) Uani 1 1 d .
H53 H 0.3585 0.4996 0.3847 0.054 Uiso 1 1 calc R
C45 C 0.3263(3) 0.4201(5) 0.2902(3) 0.0457(16) Uani 1 1 d .
H52 H 0.3364 0.4685 0.2615 0.055 Uiso 1 1 calc R
C46 C 0.2975(2) 0.3284(5) 0.2596(3) 0.0365(14) Uani 1 1 d .
H51 H 0.2890 0.3151 0.2103 0.044 Uiso 1 1 calc R
C47 C 0.1694(2) 0.1882(4) 0.1918(3) 0.0267(12) Uani 1 1 d .
C48 C 0.1351(2) 0.1289(4) 0.1325(3) 0.0329(13) Uani 1 1 d .
H60 H 0.1503 0.0653 0.1255 0.040 Uiso 1 1 calc R
C49 C 0.0783(2) 0.1625(5) 0.0832(3) 0.0418(15) Uani 1 1 d .
H59 H 0.0553 0.1209 0.0442 0.050 Uiso 1 1 calc R
C50 C 0.0558(3) 0.2586(5) 0.0922(3) 0.0482(17) Uani 1 1 d .
H58 H 0.0180 0.2822 0.0588 0.058 Uiso 1 1 calc R
C51 C 0.0895(3) 0.3174(5) 0.1502(3) 0.0546(18) Uani 1 1 d .
H57 H 0.0746 0.3816 0.1566 0.066 Uiso 1 1 calc R
C52 C 0.1458(2) 0.2831(5) 0.2000(3) 0.0418(15) Uani 1 1 d .
H56 H 0.1681 0.3244 0.2395 0.050 Uiso 1 1 calc R
C53 C 0.4360(3) 0.1465(6) 0.3533(3) 0.063(2) Uani 1 1 d .
H67 H 0.4210 0.2175 0.3479 0.076 Uiso 1 1 calc R
C54 C 0.4438(3) 0.1187(6) 0.4282(3) 0.073(2) Uani 1 1 d .
H61 H 0.4039 0.1187 0.4333 0.095 Uiso 1 1 calc R
H62 H 0.4706 0.1676 0.4616 0.095 Uiso 1 1 calc R
H63 H 0.4618 0.0514 0.4391 0.095 Uiso 1 1 calc R
C55 C 0.4920(3) 0.1506(7) 0.3361(4) 0.087(3) Uani 1 1 d .
H64 H 0.5093 0.0829 0.3394 0.113 Uiso 1 1 calc R
H65 H 0.5218 0.1952 0.3702 0.113 Uiso 1 1 calc R
H66 H 0.4820 0.1766 0.2873 0.113 Uiso 1 1 calc R
C56 C 0.4153(5) -0.2149(6) 0.2845(4) 0.102(3) Uani 1 1 d .
H74 H 0.4501 -0.1995 0.2688 0.122 Uiso 1 1 calc R
C57 C 0.3801(4) -0.2829(7) 0.2270(6) 0.111(4) Uani 1 1 d .
H68 H 0.3692 -0.2484 0.1807 0.144 Uiso 1 1 calc R
H69 H 0.3429 -0.3034 0.2345 0.144 Uiso 1 1 calc R
H70 H 0.4046 -0.3426 0.2272 0.144 Uiso 1 1 calc R
C58 C 0.4489(4) -0.2498(7) 0.3576(5) 0.105(3) Uani 1 1 d .
H71 H 0.4787 -0.1986 0.3837 0.136 Uiso 1 1 calc R
H72 H 0.4701 -0.3126 0.3559 0.136 Uiso 1 1 calc R
H73 H 0.4203 -0.2616 0.3822 0.136 Uiso 1 1 calc R

loop_
_atom_site_aniso_label
_atom_site_aniso_U_11
_atom_site_aniso_U_22
_atom_site_aniso_U_33
_atom_site_aniso_U_23
_atom_site_aniso_U_13
_atom_site_aniso_U_12
Ti1 0.0186(4) 0.0291(6) 0.0209(5) 0.0008(4) 0.0072(4) 0.0002(4)
O1 0.0238(17) 0.034(2) 0.0214(19) 0.0027(16) 0.0066(15) -0.0070(16)
O2 0.0263(17) 0.031(2) 0.0234(19) 0.0056(16) 0.0125(15) 0.0068(16)
O3 0.0253(18) 0.039(2) 0.035(2) -0.0072(19) 0.0070(16) -0.0128(17)
O4 0.035(2) 0.036(2) 0.039(2) 0.0058(18) 0.0192(18) 0.0140(18)
P1 0.0208(6) 0.0305(9) 0.0228(7) -0.0009(6) 0.0089(5) -0.0034(6)
P2 0.0226(7) 0.0264(8) 0.0244(7) 0.0019(6) 0.0096(6) 0.0016(6)
C1 0.019(2) 0.026(3) 0.022(3) -0.002(2) 0.008(2) -0.004(2)
C2 0.022(3) 0.021(3) 0.026(3) -0.003(2) 0.010(2) -0.001(2)
C3 0.026(3) 0.028(3) 0.029(3) -0.001(2) 0.011(2) -0.005(2)
C4 0.019(2) 0.030(3) 0.033(3) -0.005(3) 0.006(2) -0.006(2)
C5 0.024(3) 0.032(3) 0.021(3) -0.005(2) 0.004(2) -0.003(2)
C6 0.030(3) 0.033(3) 0.024(3) 0.000(2) 0.011(2) -0.003(3)
C7 0.033(3) 0.048(4) 0.030(3) -0.001(3) 0.006(2) -0.005(3)
C8 0.049(3) 0.052(4) 0.029(3) -0.009(3) 0.006(3) -0.002(3)
C9 0.044(3) 0.063(5) 0.035(4) -0.002(3) -0.004(3) 0.005(3)
C10 0.052(4) 0.094(6) 0.023(3) 0.009(3) 0.005(3) -0.013(4)
C11 0.027(3) 0.034(3) 0.032(3) -0.004(3) 0.014(2) -0.013(3)
C12 0.036(3) 0.058(5) 0.045(4) 0.002(3) 0.011(3) -0.022(3)
C13 0.051(4) 0.037(4) 0.052(4) 0.002(3) 0.022(3) -0.010(3)
C14 0.048(3) 0.054(4) 0.045(4) -0.004(3) 0.030(3) -0.016(3)
C15 0.029(3) 0.024(3) 0.030(3) -0.001(2) 0.014(2) -0.003(2)
C16 0.028(3) 0.061(4) 0.031(3) -0.011(3) 0.006(2) -0.005(3)
C17 0.028(3) 0.063(5) 0.053(4) -0.002(4) 0.018(3) 0.001(3)
C18 0.032(3) 0.044(4) 0.066(4) 0.011(3) 0.029(3) 0.014(3)
C19 0.050(4) 0.036(4) 0.044(4) 0.002(3) 0.025(3) 0.013(3)
C20 0.033(3) 0.025(3) 0.035(3) 0.005(3) 0.012(3) 0.002(2)
C21 0.031(3) 0.027(3) 0.027(3) 0.003(2) 0.016(2) -0.001(2)
C22 0.031(3) 0.042(4) 0.025(3) 0.007(3) 0.006(2) 0.004(3)
C23 0.046(4) 0.043(4) 0.037(4) 0.014(3) 0.003(3) 0.003(3)
C24 0.064(5) 0.037(4) 0.072(5) 0.024(4) 0.018(4) -0.001(4)
C25 0.049(4) 0.059(6) 0.109(7) 0.022(5) 0.027(4) -0.018(4)
C26 0.031(3) 0.041(4) 0.080(5) 0.011(4) 0.014(3) -0.010(3)
C27 0.022(3) 0.027(3) 0.023(3) -0.003(2) 0.008(2) -0.002(2)
C28 0.019(2) 0.028(3) 0.024(3) -0.001(2) 0.007(2) -0.001(2)
C29 0.022(2) 0.029(3) 0.019(3) -0.007(2) 0.003(2) -0.005(2)
C30 0.027(3) 0.032(3) 0.024(3) 0.004(2) 0.012(2) -0.006(2)
C31 0.023(3) 0.036(4) 0.027(3) -0.003(3) 0.010(2) 0.001(2)
C32 0.027(3) 0.029(3) 0.030(3) 0.000(2) 0.010(2) 0.000(2)
C33 0.026(3) 0.051(4) 0.048(4) 0.005(3) 0.022(3) 0.001(3)
C34 0.043(4) 0.065(5) 0.085(5) -0.009(4) 0.043(4) 0.004(3)
C35 0.050(4) 0.106(7) 0.082(5) 0.031(5) 0.052(4) 0.016(4)
C36 0.026(3) 0.086(6) 0.064(4) -0.008(4) 0.016(3) -0.011(3)
C37 0.036(3) 0.030(3) 0.024(3) 0.007(2) 0.011(2) 0.006(3)
C38 0.056(4) 0.036(4) 0.036(3) 0.008(3) 0.023(3) 0.008(3)
C39 0.039(3) 0.035(4) 0.034(3) 0.007(3) 0.009(3) 0.011(3)
C40 0.052(4) 0.032(4) 0.034(3) 0.000(3) 0.015(3) -0.002(3)
C41 0.020(2) 0.024(3) 0.033(3) 0.003(2) 0.011(2) 0.002(2)
C42 0.043(3) 0.034(4) 0.030(3) -0.004(3) 0.013(3) -0.002(3)
C43 0.059(4) 0.045(4) 0.042(4) -0.012(3) 0.026(3) -0.007(3)
C44 0.048(4) 0.035(4) 0.051(4) -0.019(3) 0.017(3) -0.011(3)
C45 0.047(4) 0.038(4) 0.056(4) 0.000(3) 0.023(3) -0.016(3)
C46 0.034(3) 0.044(4) 0.031(3) 0.001(3) 0.012(3) -0.004(3)
C47 0.021(2) 0.036(4) 0.022(3) 0.004(2) 0.007(2) 0.001(2)
C48 0.028(3) 0.031(3) 0.040(3) -0.003(3) 0.013(3) 0.003(3)
C49 0.025(3) 0.061(5) 0.035(3) -0.001(3) 0.005(3) -0.007(3)
C50 0.029(3) 0.065(5) 0.045(4) 0.009(4) 0.007(3) 0.014(3)
C51 0.049(4) 0.050(5) 0.049(4) -0.001(4) -0.001(3) 0.029(3)
C52 0.041(3) 0.041(4) 0.036(3) -0.009(3) 0.006(3) 0.012(3)
C53 0.042(4) 0.103(6) 0.035(4) -0.007(4) 0.003(3) -0.031(4)
C54 0.063(5) 0.108(7) 0.036(4) -0.006(4) 0.002(3) -0.009(4)
C55 0.046(4) 0.145(8) 0.069(5) -0.049(5) 0.022(4) -0.042(5)
C56 0.186(10) 0.048(6) 0.052(5) 0.006(4) 0.020(6) 0.060(6)
C57 0.076(6) 0.077(7) 0.180(10) -0.057(7) 0.047(6) -0.006(5)
C58 0.087(6) 0.105(8) 0.124(8) 0.062(6) 0.039(6) 0.062(6)

loop_
_atom_type_symbol
_atom_type_description
_atom_type_scat_dispersion_real
_atom_type_scat_dispersion_imag
_atom_type_scat_source
Ti Ti 0.2780 0.4460 'International Tables Vol C Tables 4.2.6.8 and 6.1.1.4'
O O 0.0110 0.0060 'International Tables Vol C Tables 4.2.6.8 and 6.1.1.4'
P P 0.1020 0.0940 'International Tables Vol C Tables 4.2.6.8 and 6.1.1.4'
C C 0.0030 0.0020 'International Tables Vol C Tables 4.2.6.8 and 6.1.1.4'
H H 0.0000 0.0000 'International Tables Vol C Tables 4.2.6.8 and 6.1.1.4'

loop_
_geom_angle_atom_site_label_1
_geom_angle_atom_site_label_2
_geom_angle_atom_site_label_3
_geom_angle
O4 Ti1 O3 100.50(17)
O4 Ti1 O2 103.50(15)
O3 Ti1 O2 100.37(15)
O4 Ti1 O1 96.30(16)
O3 Ti1 O1 157.02(16)
O2 Ti1 O1 90.75(14)
O4 Ti1 P1 97.68(12)
O3 Ti1 P1 88.49(12)
O2 Ti1 P1 155.02(11)
O1 Ti1 P1 73.74(10)
O4 Ti1 P2 174.26(12)
O3 Ti1 P2 82.74(12)
O2 Ti1 P2 71.13(10)
O1 Ti1 P2 81.94(11)
P1 Ti1 P2 87.10(5)
C2 O1 Ti1 133.7(3)
C28 O2 Ti1 138.0(3)
C53 O3 Ti1 154.0(4)
C56 O4 Ti1 162.0(5)
C1 P1 C21 107.9(2)
C1 P1 C15 110.2(2)
C21 P1 C15 103.4(2)
C1 P1 Ti1 100.23(15)
C21 P1 Ti1 122.59(16)
C15 P1 Ti1 112.30(17)
C41 P2 C27 104.2(2)
C41 P2 C47 101.6(2)
C27 P2 C47 103.1(2)
C41 P2 Ti1 109.53(15)
C27 P2 Ti1 91.64(16)
C47 P2 Ti1 141.00(18)
C6 C1 C2 121.1(4)
C6 C1 P1 126.4(4)
C2 C1 P1 112.3(3)
O1 C2 C1 119.2(4)
O1 C2 C3 122.0(4)
C1 C2 C3 118.7(4)
C4 C3 C2 117.3(4)
C4 C3 C11 122.6(4)
C2 C3 C11 120.0(4)
C3 C4 C5 124.5(4)
C3 C4 H11 117.7
C5 C4 H11 117.7
C6 C5 C4 117.7(4)
C6 C5 C7 122.9(5)
C4 C5 C7 119.4(4)
C5 C6 C1 120.4(5)
C5 C6 H1 119.8
C1 C6 H1 119.8
C10 C7 C8 108.1(5)
C10 C7 C9 109.0(5)
C8 C7 C9 109.0(5)
C10 C7 C5 111.9(4)
C8 C7 C5 110.1(5)
C9 C7 C5 108.7(4)
C7 C8 H2 109.5
C7 C8 H3 109.5
H2 C8 H3 109.5
C7 C8 H4 109.5
H2 C8 H4 109.5
H3 C8 H4 109.5
C7 C9 H5 109.5
C7 C9 H6 109.5
H5 C9 H6 109.5
C7 C9 H7 109.5
H5 C9 H7 109.5
H6 C9 H7 109.5
C7 C10 H8 109.5
C7 C10 H9 109.5
H8 C10 H9 109.5
C7 C10 H10 109.5
H8 C10 H10 109.5
H9 C10 H10 109.5
C13 C11 C14 109.8(5)
C13 C11 C12 107.2(5)
C14 C11 C12 107.1(4)
C13 C11 C3 110.3(4)
C14 C11 C3 111.2(4)
C12 C11 C3 111.1(4)
C11 C12 H12 109.5
C11 C12 H13 109.5
H12 C12 H13 109.5
C11 C12 H14 109.5
H12 C12 H14 109.5
H13 C12 H14 109.5
C11 C13 H15 109.5
C11 C13 H16 109.5
H15 C13 H16 109.5
C11 C13 H17 109.5
H15 C13 H17 109.5
H16 C13 H17 109.5
C11 C14 H18 109.5
C11 C14 H19 109.5
H18 C14 H19 109.5
C11 C14 H20 109.5
H18 C14 H20 109.5
H19 C14 H20 109.5
C20 C15 C16 118.6(5)
C20 C15 P1 123.8(4)
C16 C15 P1 117.6(4)
C17 C16 C15 120.5(5)
C17 C16 H25 119.7
C15 C16 H25 119.7
C18 C17 C16 120.2(5)
C18 C17 H24 119.9
C16 C17 H24 119.9
C19 C18 C17 119.2(5)
C19 C18 H23 120.4
C17 C18 H23 120.4
C18 C19 C20 121.5(5)
C18 C19 H22 119.3
C20 C19 H22 119.3
C19 C20 C15 119.9(5)
C19 C20 H21 120.0
C15 C20 H21 120.0
C26 C21 C22 118.5(5)
C26 C21 P1 119.1(4)
C22 C21 P1 122.2(4)
C23 C22 C21 121.4(5)
C23 C22 H30 119.3
C21 C22 H30 119.3
C24 C23 C22 119.8(6)
C24 C23 H29 120.1
C22 C23 H29 120.1
C23 C24 C25 120.1(6)
C23 C24 H28 119.9
C25 C24 H28 119.9
C24 C25 C26 120.2(6)
C24 C25 H27 119.9
C26 C25 H27 119.9
C21 C26 C25 120.0(6)
C21 C26 H26 120.0
C25 C26 H26 120.0
C28 C27 C32 120.8(4)
C28 C27 P2 115.7(3)
C32 C27 P2 123.4(4)
O2 C28 C27 119.3(4)
O2 C28 C29 120.2(4)
C27 C28 C29 120.4(4)
C30 C29 C28 116.0(4)
C30 C29 C37 123.3(4)
C28 C29 C37 120.5(4)
C31 C30 C29 124.9(5)
C31 C30 H41 117.5
C29 C30 H41 117.5
C30 C31 C32 117.3(4)
C30 C31 C33 123.3(5)
C32 C31 C33 119.4(5)
C27 C32 C31 120.5(5)
C27 C32 H31 119.8
C31 C32 H31 119.8
C35 C33 C36 107.9(5)
C35 C33 C34 108.5(5)
C36 C33 C34 108.9(5)
C35 C33 C31 113.0(5)
C36 C33 C31 107.9(4)
C34 C33 C31 110.5(4)
C33 C34 H32 109.5
C33 C34 H33 109.5
H32 C34 H33 109.5
C33 C34 H34 109.5
H32 C34 H34 109.5
H33 C34 H34 109.5
C33 C35 H35 109.5
C33 C35 H36 109.5
H35 C35 H36 109.5
C33 C35 H37 109.5
H35 C35 H37 109.5
H36 C35 H37 109.5
C33 C36 H38 109.5
C33 C36 H39 109.5
H38 C36 H39 109.5
C33 C36 H40 109.5
H38 C36 H40 109.5
H39 C36 H40 109.5
C29 C37 C40 108.2(4)
C29 C37 C39 112.9(4)
C40 C37 C39 109.5(4)
C29 C37 C38 111.5(4)
C40 C37 C38 108.4(4)
C39 C37 C38 106.2(4)
C37 C38 H42 109.5
C37 C38 H43 109.5
H42 C38 H43 109.5
C37 C38 H44 109.5
H42 C38 H44 109.5
H43 C38 H44 109.5
C37 C39 H45 109.5
C37 C39 H46 109.5
H45 C39 H46 109.5
C37 C39 H47 109.5
H45 C39 H47 109.5
H46 C39 H47 109.5
C37 C40 H48 109.5
C37 C40 H49 109.5
H48 C40 H49 109.5
C37 C40 H50 109.5
H48 C40 H50 109.5
H49 C40 H50 109.5
C42 C41 C46 118.4(5)
C42 C41 P2 124.3(4)
C46 C41 P2 117.3(4)
C43 C42 C41 120.6(5)
C43 C42 H55 119.7
C41 C42 H55 119.7
C44 C43 C42 120.8(6)
C44 C43 H54 119.6
C42 C43 H54 119.6
C43 C44 C45 120.3(6)
C43 C44 H53 119.9
C45 C44 H53 119.9
C44 C45 C46 119.1(6)
C44 C45 H52 120.5
C46 C45 H52 120.5
C45 C46 C41 120.8(5)
C45 C46 H51 119.6
C41 C46 H51 119.6
C48 C47 C52 117.9(5)
C48 C47 P2 119.3(4)
C52 C47 P2 122.8(4)
C47 C48 C49 121.2(5)
C47 C48 H60 119.4
C49 C48 H60 119.4
C48 C49 C50 119.9(6)
C48 C49 H59 120.0
C50 C49 H59 120.0
C51 C50 C49 119.1(5)
C51 C50 H58 120.4
C49 C50 H58 120.5
C50 C51 C52 120.9(6)
C50 C51 H57 119.5
C52 C51 H57 119.5
C47 C52 C51 120.9(6)
C47 C52 H56 119.5
C51 C52 H56 119.5
O3 C53 C55 111.9(5)
O3 C53 C54 113.2(5)
C55 C53 C54 116.8(6)
O3 C53 H67 104.5
C55 C53 H67 104.5
C54 C53 H67 104.5
C53 C54 H61 109.5
C53 C54 H62 109.5
H61 C54 H62 109.5
C53 C54 H63 109.5
H61 C54 H63 109.5
H62 C54 H63 109.5
C53 C55 H64 109.5
C53 C55 H65 109.5
H64 C55 H65 109.5
C53 C55 H66 109.5
H64 C55 H66 109.5
H65 C55 H66 109.5
O4 C56 C58 114.0(7)
O4 C56 C57 114.8(7)
C58 C56 C57 122.4(9)
O4 C56 H74 100.0
C58 C56 H74 100.0
C57 C56 H74 100.0
C56 C57 H68 109.5
C56 C57 H69 109.5
H68 C57 H69 109.5
C56 C57 H70 109.5
H68 C57 H70 109.5
H69 C57 H70 109.5
C56 C58 H71 109.5
C56 C58 H72 109.5
H71 C58 H72 109.5
C56 C58 H73 109.5
H71 C58 H73 109.5
H72 C58 H73 109.5

loop_
_geom_bond_atom_site_label_1
_geom_bond_atom_site_label_2
_geom_bond_distance
Ti1 O4 1.777(3)
Ti1 O3 1.800(3)
Ti1 O2 1.874(3)
Ti1 O1 1.983(3)
Ti1 P1 2.5967(15)
Ti1 P2 2.8764(15)
O1 C2 1.339(5)
O2 C28 1.342(5)
O3 C53 1.401(6)
O4 C56 1.386(8)
P1 C1 1.798(5)
P1 C21 1.828(5)
P1 C15 1.829(5)
P2 C41 1.826(5)
P2 C27 1.830(5)
P2 C47 1.837(5)
C1 C6 1.408(6)
C1 C2 1.410(6)
C2 C3 1.418(6)
C3 C4 1.382(7)
C3 C11 1.543(7)
C4 C5 1.400(7)
C4 H11 0.9300
C5 C6 1.368(6)
C5 C7 1.552(7)
C6 H1 0.9300
C7 C10 1.528(7)
C7 C8 1.536(8)
C7 C9 1.535(8)
C8 H2 0.9600
C8 H3 0.9600
C8 H4 0.9600
C9 H5 0.9600
C9 H6 0.9600
C9 H7 0.9600
C10 H8 0.9600
C10 H9 0.9600
C10 H10 0.9600
C11 C13 1.530(8)
C11 C14 1.540(7)
C11 C12 1.542(7)
C12 H12 0.9600
C12 H13 0.9600
C12 H14 0.9600
C13 H15 0.9600
C13 H16 0.9600
C13 H17 0.9600
C14 H18 0.9600
C14 H19 0.9600
C14 H20 0.9600
C15 C20 1.386(7)
C15 C16 1.396(7)
C16 C17 1.384(7)
C16 H25 0.9300
C17 C18 1.375(8)
C17 H24 0.9300
C18 C19 1.373(8)
C18 H23 0.9300
C19 C20 1.375(7)
C19 H22 0.9300
C20 H21 0.9300
C21 C26 1.381(7)
C21 C22 1.383(7)
C22 C23 1.372(8)
C22 H30 0.9300
C23 C24 1.363(8)
C23 H29 0.9300
C24 C25 1.376(9)
C24 H28 0.9300
C25 C26 1.388(9)
C25 H27 0.9300
C26 H26 0.9300
C27 C28 1.391(7)
C27 C32 1.392(6)
C28 C29 1.420(7)
C29 C30 1.395(6)
C29 C37 1.528(7)
C30 C31 1.384(7)
C30 H41 0.9300
C31 C32 1.398(7)
C31 C33 1.532(7)
C32 H31 0.9300
C33 C35 1.516(8)
C33 C36 1.525(8)
C33 C34 1.529(8)
C34 H32 0.9600
C34 H33 0.9600
C34 H34 0.9600
C35 H35 0.9600
C35 H36 0.9600
C35 H37 0.9600
C36 H38 0.9600
C36 H39 0.9600
C36 H40 0.9600
C37 C40 1.528(7)
C37 C39 1.541(7)
C37 C38 1.546(7)
C38 H42 0.9600
C38 H43 0.9600
C38 H44 0.9600
C39 H45 0.9600
C39 H46 0.9600
C39 H47 0.9600
C40 H48 0.9600
C40 H49 0.9600
C40 H50 0.9600
C41 C42 1.382(7)
C41 C46 1.399(7)
C42 C43 1.374(8)
C42 H55 0.9300
C43 C44 1.368(8)
C43 H54 0.9300
C44 C45 1.382(8)
C44 H53 0.9300
C45 C46 1.391(8)
C45 H52 0.9300
C46 H51 0.9300
C47 C48 1.379(7)
C47 C52 1.381(7)
C48 C49 1.384(7)
C48 H60 0.9300
C49 C50 1.389(8)
C49 H59 0.9300
C50 C51 1.357(8)
C50 H58 0.9300
C51 C52 1.384(7)
C51 H57 0.9300
C52 H56 0.9300
C53 C55 1.451(8)
C53 C54 1.460(8)
C53 H67 0.9800
C54 H61 0.9600
C54 H62 0.9600
C54 H63 0.9600
C55 H64 0.9600
C55 H65 0.9600
C55 H66 0.9600
C56 C58 1.432(10)
C56 C57 1.432(10)
C56 H74 0.9800
C57 H68 0.9600
C57 H69 0.9600
C57 H70 0.9600
C58 H71 0.9600
C58 H72 0.9600
C58 H73 0.9600
